data_7710667
loop_
_publ_author_name
'Horrer, G\"unther'
'Mann, Sophie'
'Krummenacher, Ivo'
'Braunschweig, Holger'
'Radius, Udo'

_publ_section_title
;
 N-Heterocyclic Carbene and Cyclic (Alkyl)(amino)carbene Complexes of
 Vanadium(III) and Vanadium(V)
;
_journal_name_full 'Dalton Transactions'
_journal_paper_doi 10.1039/D2DT01250B
_journal_year 2022
_chemical_formula_moiety 'C27 H38 Cl3 N2 O V'
_chemical_formula_sum 'C27 H38 Cl3 N2 O V'
_chemical_formula_weight 563.88
_space_group_crystal_system monoclinic
_space_group_IT_number 14
_space_group_name_Hall '-P 2yn'
_space_group_name_H-M_alt 'P 1 21/n 1'
_atom_sites_solution_hydrogens geom
_atom_sites_solution_primary dual
_atom_sites_solution_secondary difmap
_audit_creation_method SHELXL-2018/3
_audit_update_record
;
2022-04-21 deposited with the CCDC.	2022-07-01 downloaded from the CCDC.
;
_cell_angle_alpha 90
_cell_angle_beta 93.4320(10)
_cell_angle_gamma 90
_cell_formula_units_Z 4
_cell_length_a 13.23140(10)
_cell_length_b 16.10660(10)
_cell_length_c 13.36600(10)
_cell_measurement_reflns_used 38985
_cell_measurement_temperature 100.00(10)
_cell_measurement_theta_max 77.2850
_cell_measurement_theta_min 4.3270
_cell_volume 2843.36(4)
_computing_cell_refinement 'CrysAlisPro 1.171.40.53 (Rigaku OD, 2019)'
_computing_data_collection 'CrysAlisPro 1.171.40.53 (Rigaku OD, 2019)'
_computing_data_reduction 'CrysAlisPro 1.171.40.53 (Rigaku OD, 2019)'
_computing_molecular_graphics 'ShelXLe (Huebschle et all, 2011)'
_computing_publication_material 'SHELXL-2014/6 (Sheldrick, 2014)'
_computing_structure_refinement 'SHELXL-2018/3 (Sheldrick, 2018)'
_computing_structure_solution 'SHELXT 2014/5 (Sheldrick, 2014)'
_diffrn_ambient_temperature 100(2)
_diffrn_detector_area_resol_mean 10.0000
_diffrn_measured_fraction_theta_full 1.000
_diffrn_measured_fraction_theta_max 1.000
_diffrn_measurement_device_type 'XtaLAB Synergy, Dualflex, HyPix'
_diffrn_measurement_method '\w scans'
_diffrn_radiation_type CuK\a
_diffrn_radiation_wavelength 1.54184
_diffrn_reflns_av_R_equivalents 0.0559
_diffrn_reflns_av_unetI/netI 0.0233
_diffrn_reflns_Laue_measured_fraction_full 1.000
_diffrn_reflns_Laue_measured_fraction_max 1.000
_diffrn_reflns_limit_h_max 16
_diffrn_reflns_limit_h_min -13
_diffrn_reflns_limit_k_max 19
_diffrn_reflns_limit_k_min -19
_diffrn_reflns_limit_l_max 16
_diffrn_reflns_limit_l_min -16
_diffrn_reflns_number 56144
_diffrn_reflns_point_group_measured_fraction_full 1.000
_diffrn_reflns_point_group_measured_fraction_max 1.000
_diffrn_reflns_theta_full 72.000
_diffrn_reflns_theta_max 72.118
_diffrn_reflns_theta_min 4.303
_diffrn_source 'micro-focus sealed X-ray tube'
_exptl_absorpt_coefficient_mu 5.672
_exptl_absorpt_correction_T_max 1.000
_exptl_absorpt_correction_T_min 0.317
_exptl_absorpt_correction_type gaussian
_exptl_absorpt_process_details
;
CrysAlisPro 1.171.41.93a (Rigaku Oxford Diffraction, 2020)
Numerical absorption correction based on gaussian integration over
a multifaceted crystal model
Empirical absorption correction using spherical harmonics,
implemented in SCALE3 ABSPACK scaling algorithm.
;
_exptl_crystal_colour 'dark red'
_exptl_crystal_density_diffrn 1.317
_exptl_crystal_description block
_exptl_crystal_F_000 1184
_exptl_crystal_size_max 0.325
_exptl_crystal_size_mid 0.174
_exptl_crystal_size_min 0.162
_refine_diff_density_max 0.393
_refine_diff_density_min -0.366
_refine_diff_density_rms 0.053
_refine_ls_extinction_method none
_refine_ls_goodness_of_fit_ref 1.041
_refine_ls_hydrogen_treatment constr
_refine_ls_matrix_type full
_refine_ls_number_parameters 315
_refine_ls_number_reflns 5601
_refine_ls_number_restraints 0
_refine_ls_restrained_S_all 1.041
_refine_ls_R_factor_all 0.0283
_refine_ls_R_factor_gt 0.0277
_refine_ls_shift/su_max 0.001
_refine_ls_shift/su_mean 0.000
_refine_ls_structure_factor_coef Fsqd
_refine_ls_weighting_details 'w=1/[\s^2^(Fo^2^)+(0.0404P)^2^+1.4056P] where P=(Fo^2^+2Fc^2^)/3'
_refine_ls_weighting_scheme calc
_refine_ls_wR_factor_gt 0.0737
_refine_ls_wR_factor_ref 0.0741
_reflns_Friedel_coverage 0.000
_reflns_number_gt 5442
_reflns_number_total 5601
_reflns_threshold_expression 'I > 2\s(I)'
_cod_data_source_file d2dt01250b2.cif
_cod_data_source_block compound_13
_cod_original_sg_symbol_H-M 'P 21/n'
_cod_database_code 7710667
_shelx_shelxl_version_number 2018/3
_shelx_space_group_comment
;
The symmetry employed for this shelxl refinement is uniquely defined
by the following loop, which should always be used as a source of
symmetry information in preference to the above space-group names.
They are only intended as comments.
;

loop_
_space_group_symop_operation_xyz
'x, y, z'
'-x+1/2, y+1/2, -z+1/2'
'-x, -y, -z'
'x-1/2, -y-1/2, z-1/2'

loop_
_atom_site_label
_atom_site_type_symbol
_atom_site_fract_x
_atom_site_fract_y
_atom_site_fract_z
_atom_site_U_iso_or_equiv
_atom_site_adp_type
_atom_site_occupancy
_atom_site_site_symmetry_order
_atom_site_calc_flag
_atom_site_refinement_flags_posn
_atom_site_refinement_flags_adp
_atom_site_refinement_flags_occupancy
_atom_site_disorder_assembly
_atom_site_disorder_group
V1_1 V 0.65512(2) 0.23610(2) 0.69553(2) 0.01298(7) Uani 1 1 d . . . . .
O1_1 O 0.61360(7) 0.19835(6) 0.79331(8) 0.0191(2) Uani 1 1 d . . . . .
Cl2_1 Cl 0.82100(2) 0.22204(2) 0.72479(2) 0.01750(8) Uani 1 1 d . . . . .
Cl3_1 Cl 0.65186(3) 0.13855(2) 0.57445(3) 0.02211(9) Uani 1 1 d . . . . .
Cl1_1 Cl 0.51933(2) 0.29952(2) 0.62598(3) 0.02055(9) Uani 1 1 d . . . . .
C1_2 C 0.68264(10) 0.36368(8) 0.74052(10) 0.0127(3) Uani 1 1 d . . . . .
N1_2 N 0.63678(8) 0.40010(7) 0.81557(8) 0.0134(2) Uani 1 1 d . . . . .
C2_2 C 0.66259(11) 0.48965(9) 0.82323(11) 0.0187(3) Uani 1 1 d . . . . .
H2A_2 H 0.710145 0.500780 0.881712 0.022 Uiso 1 1 calc R U . . .
H2AB_2 H 0.601161 0.524103 0.828454 0.022 Uiso 1 1 calc R U . . .
N2_2 N 0.73250(8) 0.42038(7) 0.69004(9) 0.0141(2) Uani 1 1 d . . . . .
C3_2 C 0.71216(11) 0.50572(9) 0.72507(11) 0.0178(3) Uani 1 1 d . . . . .
H3A_2 H 0.665861 0.535757 0.676691 0.021 Uiso 1 1 calc R U . . .
H3AB_2 H 0.775629 0.537841 0.736233 0.021 Uiso 1 1 calc R U . . .
C1_3 C 0.59695(10) 0.36190(8) 0.90287(10) 0.0140(3) Uani 1 1 d . . . . .
C2_3 C 0.49283(10) 0.36694(8) 0.91640(10) 0.0155(3) Uani 1 1 d . . . . .
C3_3 C 0.45861(11) 0.33987(9) 1.00773(11) 0.0189(3) Uani 1 1 d . . . . .
H3_3 H 0.388401 0.342384 1.018704 0.023 Uiso 1 1 calc R U . . .
C4_3 C 0.52559(11) 0.30943(9) 1.08253(11) 0.0204(3) Uani 1 1 d . . . . .
H4_3 H 0.501313 0.292733 1.144902 0.024 Uiso 1 1 calc R U . . .
C5_3 C 0.62761(11) 0.30325(9) 1.06673(11) 0.0187(3) Uani 1 1 d . . . . .
H5_3 H 0.672449 0.281034 1.118083 0.022 Uiso 1 1 calc R U . . .
C6_3 C 0.66598(10) 0.32896(9) 0.97694(10) 0.0156(3) Uani 1 1 d . . . . .
C7_3 C 0.41649(10) 0.39949(9) 0.83633(11) 0.0177(3) Uani 1 1 d . . . . .
H7_3 H 0.453841 0.415720 0.776480 0.021 Uiso 1 1 calc R U . . .
C8_3 C 0.33967(11) 0.33177(11) 0.80435(12) 0.0255(3) Uani 1 1 d . . . . .
H8A_3 H 0.295096 0.352094 0.748453 0.038 Uiso 1 1 calc R U . . .
H8B_3 H 0.299104 0.317719 0.860959 0.038 Uiso 1 1 calc R U . . .
H8C_3 H 0.375732 0.282227 0.783203 0.038 Uiso 1 1 calc R U . . .
C9_3 C 0.36167(12) 0.47650(10) 0.87357(12) 0.0263(3) Uani 1 1 d . . . . .
H9A_3 H 0.316934 0.498958 0.819056 0.040 Uiso 1 1 calc R U . . .
H9B_3 H 0.411628 0.518641 0.895500 0.040 Uiso 1 1 calc R U . . .
H9C_3 H 0.321439 0.461078 0.929922 0.040 Uiso 1 1 calc R U . . .
C10_3 C 0.77839(10) 0.31825(9) 0.96332(10) 0.0171(3) Uani 1 1 d . . . . .
H10_3 H 0.791463 0.334484 0.893045 0.021 Uiso 1 1 calc R U . . .
C11_3 C 0.80782(11) 0.22671(10) 0.97728(12) 0.0215(3) Uani 1 1 d . . . . .
H11A_3 H 0.877228 0.218426 0.957460 0.032 Uiso 1 1 calc R U . . .
H11B_3 H 0.761432 0.191998 0.935479 0.032 Uiso 1 1 calc R U . . .
H11C_3 H 0.803621 0.211210 1.047805 0.032 Uiso 1 1 calc R U . . .
C12_3 C 0.84326(11) 0.37424(10) 1.03478(12) 0.0235(3) Uani 1 1 d . . . . .
H12A_3 H 0.915068 0.365502 1.023842 0.035 Uiso 1 1 calc R U . . .
H12B_3 H 0.830425 0.360388 1.104278 0.035 Uiso 1 1 calc R U . . .
H12C_3 H 0.825653 0.432501 1.021764 0.035 Uiso 1 1 calc R U . . .
C1_4 C 0.80555(11) 0.40716(8) 0.61499(10) 0.0157(3) Uani 1 1 d . . . . .
C2_4 C 0.90886(11) 0.40528(9) 0.64703(11) 0.0178(3) Uani 1 1 d . . . . .
C3_4 C 0.97844(12) 0.39274(9) 0.57445(12) 0.0235(3) Uani 1 1 d . . . . .
H3_4 H 1.048683 0.391354 0.593799 0.028 Uiso 1 1 calc R U . . .
C4_4 C 0.94706(13) 0.38221(10) 0.47423(13) 0.0288(4) Uani 1 1 d . . . . .
H4_4 H 0.995498 0.371087 0.426297 0.035 Uiso 1 1 calc R U . . .
C5_4 C 0.84610(13) 0.38783(10) 0.44422(12) 0.0263(3) Uani 1 1 d . . . . .
H5_4 H 0.825852 0.381903 0.375198 0.032 Uiso 1 1 calc R U . . .
C6_4 C 0.77233(12) 0.40214(9) 0.51339(11) 0.0198(3) Uani 1 1 d . . . . .
C7_4 C 0.94815(11) 0.42065(9) 0.75515(11) 0.0189(3) Uani 1 1 d . . . . .
H7_4 H 0.888618 0.422475 0.797792 0.023 Uiso 1 1 calc R U . . .
C8_4 C 1.02088(12) 0.35361(10) 0.79748(12) 0.0249(3) Uani 1 1 d . . . . .
H8A_4 H 1.043490 0.367771 0.866537 0.037 Uiso 1 1 calc R U . . .
H8B_4 H 1.079630 0.350267 0.756361 0.037 Uiso 1 1 calc R U . . .
H8C_4 H 0.986044 0.299894 0.796628 0.037 Uiso 1 1 calc R U . . .
C9_4 C 1.00183(12) 0.50532(10) 0.76341(13) 0.0272(3) Uani 1 1 d . . . . .
H9A_4 H 1.020109 0.517537 0.834008 0.041 Uiso 1 1 calc R U . . .
H9B_4 H 0.956357 0.548623 0.735552 0.041 Uiso 1 1 calc R U . . .
H9C_4 H 1.063230 0.503720 0.725916 0.041 Uiso 1 1 calc R U . . .
C10_4 C 0.66371(12) 0.41898(10) 0.47637(11) 0.0235(3) Uani 1 1 d . . . . .
H10_4 H 0.620871 0.416798 0.535463 0.028 Uiso 1 1 calc R U . . .
C11_4 C 0.62207(15) 0.35487(12) 0.39952(13) 0.0343(4) Uani 1 1 d . . . . .
H11A_4 H 0.549784 0.365102 0.384199 0.051 Uiso 1 1 calc R U . . .
H11B_4 H 0.631414 0.298889 0.427283 0.051 Uiso 1 1 calc R U . . .
H11C_4 H 0.658424 0.359687 0.338022 0.051 Uiso 1 1 calc R U . . .
C12_4 C 0.65515(16) 0.50674(11) 0.43173(14) 0.0360(4) Uani 1 1 d . . . . .
H12A_4 H 0.584236 0.518474 0.411211 0.054 Uiso 1 1 calc R U . . .
H12B_4 H 0.696270 0.510401 0.373297 0.054 Uiso 1 1 calc R U . . .
H12C_4 H 0.679464 0.547355 0.482196 0.054 Uiso 1 1 calc R U . . .

loop_
_atom_site_aniso_label
_atom_site_aniso_U_11
_atom_site_aniso_U_22
_atom_site_aniso_U_33
_atom_site_aniso_U_23
_atom_site_aniso_U_13
_atom_site_aniso_U_12
V1_1 0.01428(12) 0.01088(12) 0.01377(12) -0.00123(8) 0.00075(9) -0.00017(8)
O1_1 0.0202(5) 0.0172(5) 0.0200(5) -0.0005(4) 0.0029(4) -0.0029(4)
Cl2_1 0.01453(15) 0.01647(16) 0.02163(17) -0.00049(12) 0.00223(12) 0.00171(11)
Cl3_1 0.02700(18) 0.01893(17) 0.02003(17) -0.00653(13) -0.00188(13) 0.00288(13)
Cl1_1 0.01802(16) 0.01981(17) 0.02297(17) -0.00413(13) -0.00574(12) 0.00281(12)
C1_2 0.0116(6) 0.0128(6) 0.0133(6) 0.0003(5) -0.0024(5) 0.0018(5)
N1_2 0.0152(5) 0.0113(5) 0.0136(5) -0.0006(4) 0.0015(4) 0.0001(4)
C2_2 0.0249(7) 0.0125(6) 0.0194(7) -0.0025(5) 0.0068(5) -0.0020(5)
N2_2 0.0177(5) 0.0109(5) 0.0140(5) -0.0009(4) 0.0028(4) 0.0002(4)
C3_2 0.0244(7) 0.0114(6) 0.0179(7) -0.0008(5) 0.0047(5) 0.0008(5)
C1_3 0.0170(6) 0.0123(6) 0.0128(6) -0.0019(5) 0.0029(5) -0.0012(5)
C2_3 0.0169(6) 0.0126(6) 0.0170(7) -0.0024(5) 0.0016(5) -0.0006(5)
C3_3 0.0164(6) 0.0191(7) 0.0216(7) -0.0007(6) 0.0058(5) -0.0015(5)
C4_3 0.0241(7) 0.0203(7) 0.0174(7) 0.0024(5) 0.0063(6) -0.0014(6)
C5_3 0.0215(7) 0.0185(7) 0.0161(7) 0.0021(5) 0.0006(5) 0.0009(5)
C6_3 0.0171(6) 0.0135(6) 0.0162(6) -0.0020(5) 0.0012(5) -0.0001(5)
C7_3 0.0152(6) 0.0198(7) 0.0183(7) -0.0008(5) 0.0019(5) 0.0015(5)
C8_3 0.0200(7) 0.0302(9) 0.0257(8) -0.0010(6) -0.0021(6) -0.0047(6)
C9_3 0.0264(8) 0.0260(8) 0.0266(8) -0.0010(6) 0.0013(6) 0.0106(6)
C10_3 0.0166(6) 0.0201(7) 0.0147(6) 0.0005(5) 0.0000(5) 0.0009(5)
C11_3 0.0209(7) 0.0232(8) 0.0199(7) -0.0005(6) -0.0024(6) 0.0058(6)
C12_3 0.0183(7) 0.0257(8) 0.0260(8) -0.0040(6) -0.0013(6) -0.0020(6)
C1_4 0.0227(7) 0.0104(6) 0.0147(6) 0.0005(5) 0.0066(5) -0.0010(5)
C2_4 0.0226(7) 0.0115(6) 0.0199(7) 0.0022(5) 0.0053(5) -0.0005(5)
C3_4 0.0255(7) 0.0196(7) 0.0265(8) 0.0032(6) 0.0102(6) 0.0018(6)
C4_4 0.0382(9) 0.0252(8) 0.0250(8) 0.0013(6) 0.0175(7) 0.0030(7)
C5_4 0.0437(9) 0.0213(8) 0.0145(7) 0.0009(6) 0.0079(6) 0.0000(7)
C6_4 0.0319(8) 0.0120(6) 0.0158(7) 0.0012(5) 0.0040(6) -0.0010(6)
C7_4 0.0181(6) 0.0186(7) 0.0204(7) -0.0003(5) 0.0039(5) -0.0018(5)
C8_4 0.0239(7) 0.0225(8) 0.0278(8) -0.0004(6) -0.0039(6) -0.0013(6)
C9_4 0.0293(8) 0.0196(8) 0.0330(9) -0.0037(6) 0.0039(7) -0.0046(6)
C10_4 0.0349(8) 0.0194(7) 0.0155(7) 0.0015(6) -0.0025(6) 0.0001(6)
C11_4 0.0459(10) 0.0338(9) 0.0225(8) -0.0051(7) -0.0044(7) -0.0058(8)
C12_4 0.0535(11) 0.0247(9) 0.0287(9) 0.0067(7) -0.0065(8) 0.0053(8)

loop_
_atom_type_symbol
_atom_type_description
_atom_type_scat_dispersion_real
_atom_type_scat_dispersion_imag
_atom_type_scat_source
C C 0.0181 0.0091 'International Tables Vol C Tables 4.2.6.8 and 6.1.1.4'
H H 0.0000 0.0000 'International Tables Vol C Tables 4.2.6.8 and 6.1.1.4'
N N 0.0311 0.0180 'International Tables Vol C Tables 4.2.6.8 and 6.1.1.4'
O O 0.0492 0.0322 'International Tables Vol C Tables 4.2.6.8 and 6.1.1.4'
Cl Cl 0.3639 0.7018 'International Tables Vol C Tables 4.2.6.8 and 6.1.1.4'
V V 0.0687 2.1097 'International Tables Vol C Tables 4.2.6.8 and 6.1.1.4'

loop_
_geom_angle_atom_site_label_1
_geom_angle_atom_site_label_2
_geom_angle_atom_site_label_3
_geom_angle
_geom_angle_site_symmetry_1
_geom_angle_site_symmetry_3
_geom_angle_publ_flag
O1_1 V1_1 C1_2 101.40(5) . . ?
O1_1 V1_1 Cl2_1 101.86(4) . . ?
C1_2 V1_1 Cl2_1 84.25(4) . . ?
O1_1 V1_1 Cl1_1 102.23(4) . . ?
C1_2 V1_1 Cl1_1 78.36(4) . . ?
Cl2_1 V1_1 Cl1_1 152.589(17) . . ?
O1_1 V1_1 Cl3_1 109.57(4) . . ?
C1_2 V1_1 Cl3_1 148.91(4) . . ?
Cl2_1 V1_1 Cl3_1 91.814(15) . . ?
Cl1_1 V1_1 Cl3_1 92.283(15) . . ?
N2_2 C1_2 N1_2 109.83(12) . . ?
N2_2 C1_2 V1_1 126.11(10) . . ?
N1_2 C1_2 V1_1 123.21(9) . . ?
C1_2 N1_2 C1_3 128.44(11) . . ?
C1_2 N1_2 C2_2 111.40(11) . . ?
C1_3 N1_2 C2_2 116.82(11) . . ?
N1_2 C2_2 C3_2 102.40(11) . . ?
N1_2 C2_2 H2A_2 111.3 . . ?
C3_2 C2_2 H2A_2 111.3 . . ?
N1_2 C2_2 H2AB_2 111.3 . . ?
C3_2 C2_2 H2AB_2 111.3 . . ?
H2A_2 C2_2 H2AB_2 109.2 . . ?
C1_2 N2_2 C1_4 128.33(11) . . ?
C1_2 N2_2 C3_2 111.76(11) . . ?
C1_4 N2_2 C3_2 119.73(11) . . ?
N2_2 C3_2 C2_2 102.13(11) . . ?
N2_2 C3_2 H3A_2 111.3 . . ?
C2_2 C3_2 H3A_2 111.3 . . ?
N2_2 C3_2 H3AB_2 111.3 . . ?
C2_2 C3_2 H3AB_2 111.3 . . ?
H3A_2 C3_2 H3AB_2 109.2 . . ?
C2_3 C1_3 C6_3 122.09(12) . . ?
C2_3 C1_3 N1_2 119.19(12) . . ?
C6_3 C1_3 N1_2 118.34(12) . . ?
C3_3 C2_3 C1_3 117.83(13) . . ?
C3_3 C2_3 C7_3 119.10(12) . . ?
C1_3 C2_3 C7_3 123.07(12) . . ?
C4_3 C3_3 C2_3 120.95(13) . . ?
C4_3 C3_3 H3_3 119.5 . . ?
C2_3 C3_3 H3_3 119.5 . . ?
C5_3 C4_3 C3_3 120.23(13) . . ?
C5_3 C4_3 H4_3 119.9 . . ?
C3_3 C4_3 H4_3 119.9 . . ?
C4_3 C5_3 C6_3 121.31(13) . . ?
C4_3 C5_3 H5_3 119.3 . . ?
C6_3 C5_3 H5_3 119.3 . . ?
C5_3 C6_3 C1_3 117.54(12) . . ?
C5_3 C6_3 C10_3 118.64(12) . . ?
C1_3 C6_3 C10_3 123.80(12) . . ?
C2_3 C7_3 C8_3 110.62(12) . . ?
C2_3 C7_3 C9_3 110.94(12) . . ?
C8_3 C7_3 C9_3 110.30(12) . . ?
C2_3 C7_3 H7_3 108.3 . . ?
C8_3 C7_3 H7_3 108.3 . . ?
C9_3 C7_3 H7_3 108.3 . . ?
C7_3 C8_3 H8A_3 109.5 . . ?
C7_3 C8_3 H8B_3 109.5 . . ?
H8A_3 C8_3 H8B_3 109.5 . . ?
C7_3 C8_3 H8C_3 109.5 . . ?
H8A_3 C8_3 H8C_3 109.5 . . ?
H8B_3 C8_3 H8C_3 109.5 . . ?
C7_3 C9_3 H9A_3 109.5 . . ?
C7_3 C9_3 H9B_3 109.5 . . ?
H9A_3 C9_3 H9B_3 109.5 . . ?
C7_3 C9_3 H9C_3 109.5 . . ?
H9A_3 C9_3 H9C_3 109.5 . . ?
H9B_3 C9_3 H9C_3 109.5 . . ?
C6_3 C10_3 C11_3 109.75(12) . . ?
C6_3 C10_3 C12_3 111.91(12) . . ?
C11_3 C10_3 C12_3 111.10(12) . . ?
C6_3 C10_3 H10_3 108.0 . . ?
C11_3 C10_3 H10_3 108.0 . . ?
C12_3 C10_3 H10_3 108.0 . . ?
C10_3 C11_3 H11A_3 109.5 . . ?
C10_3 C11_3 H11B_3 109.5 . . ?
H11A_3 C11_3 H11B_3 109.5 . . ?
C10_3 C11_3 H11C_3 109.5 . . ?
H11A_3 C11_3 H11C_3 109.5 . . ?
H11B_3 C11_3 H11C_3 109.5 . . ?
C10_3 C12_3 H12A_3 109.5 . . ?
C10_3 C12_3 H12B_3 109.5 . . ?
H12A_3 C12_3 H12B_3 109.5 . . ?
C10_3 C12_3 H12C_3 109.5 . . ?
H12A_3 C12_3 H12C_3 109.5 . . ?
H12B_3 C12_3 H12C_3 109.5 . . ?
C6_4 C1_4 C2_4 122.33(13) . . ?
C6_4 C1_4 N2_2 119.63(13) . . ?
C2_4 C1_4 N2_2 117.90(12) . . ?
C3_4 C2_4 C1_4 117.50(14) . . ?
C3_4 C2_4 C7_4 118.79(13) . . ?
C1_4 C2_4 C7_4 123.63(12) . . ?
C4_4 C3_4 C2_4 121.21(15) . . ?
C4_4 C3_4 H3_4 119.4 . . ?
C2_4 C3_4 H3_4 119.4 . . ?
C5_4 C4_4 C3_4 120.17(14) . . ?
C5_4 C4_4 H4_4 119.9 . . ?
C3_4 C4_4 H4_4 119.9 . . ?
C4_4 C5_4 C6_4 121.39(15) . . ?
C4_4 C5_4 H5_4 119.3 . . ?
C6_4 C5_4 H5_4 119.3 . . ?
C5_4 C6_4 C1_4 117.18(14) . . ?
C5_4 C6_4 C10_4 119.84(14) . . ?
C1_4 C6_4 C10_4 122.75(13) . . ?
C2_4 C7_4 C8_4 113.96(12) . . ?
C2_4 C7_4 C9_4 109.95(12) . . ?
C8_4 C7_4 C9_4 108.74(12) . . ?
C2_4 C7_4 H7_4 108.0 . . ?
C8_4 C7_4 H7_4 108.0 . . ?
C9_4 C7_4 H7_4 108.0 . . ?
C7_4 C8_4 H8A_4 109.5 . . ?
C7_4 C8_4 H8B_4 109.5 . . ?
H8A_4 C8_4 H8B_4 109.5 . . ?
C7_4 C8_4 H8C_4 109.5 . . ?
H8A_4 C8_4 H8C_4 109.5 . . ?
H8B_4 C8_4 H8C_4 109.5 . . ?
C7_4 C9_4 H9A_4 109.5 . . ?
C7_4 C9_4 H9B_4 109.5 . . ?
H9A_4 C9_4 H9B_4 109.5 . . ?
C7_4 C9_4 H9C_4 109.5 . . ?
H9A_4 C9_4 H9C_4 109.5 . . ?
H9B_4 C9_4 H9C_4 109.5 . . ?
C6_4 C10_4 C11_4 113.15(14) . . ?
C6_4 C10_4 C12_4 109.75(14) . . ?
C11_4 C10_4 C12_4 110.11(14) . . ?
C6_4 C10_4 H10_4 107.9 . . ?
C11_4 C10_4 H10_4 107.9 . . ?
C12_4 C10_4 H10_4 107.9 . . ?
C10_4 C11_4 H11A_4 109.5 . . ?
C10_4 C11_4 H11B_4 109.5 . . ?
H11A_4 C11_4 H11B_4 109.5 . . ?
C10_4 C11_4 H11C_4 109.5 . . ?
H11A_4 C11_4 H11C_4 109.5 . . ?
H11B_4 C11_4 H11C_4 109.5 . . ?
C10_4 C12_4 H12A_4 109.5 . . ?
C10_4 C12_4 H12B_4 109.5 . . ?
H12A_4 C12_4 H12B_4 109.5 . . ?
C10_4 C12_4 H12C_4 109.5 . . ?
H12A_4 C12_4 H12C_4 109.5 . . ?
H12B_4 C12_4 H12C_4 109.5 . . ?

loop_
_geom_bond_atom_site_label_1
_geom_bond_atom_site_label_2
_geom_bond_distance
_geom_bond_site_symmetry_2
_geom_bond_publ_flag
V1_1 O1_1 1.5702(10) . ?
V1_1 C1_2 2.1657(14) . ?
V1_1 Cl2_1 2.2178(4) . ?
V1_1 Cl1_1 2.2217(4) . ?
V1_1 Cl3_1 2.2542(4) . ?
C1_2 N2_2 1.3333(18) . ?
C1_2 N1_2 1.3385(17) . ?
N1_2 C1_3 1.4461(17) . ?
N1_2 C2_2 1.4844(17) . ?
C2_2 C3_2 1.5238(19) . ?
C2_2 H2A_2 0.9900 . ?
C2_2 H2AB_2 0.9900 . ?
N2_2 C1_4 1.4498(17) . ?
N2_2 C3_2 1.4819(17) . ?
C3_2 H3A_2 0.9900 . ?
C3_2 H3AB_2 0.9900 . ?
C1_3 C2_3 1.4026(19) . ?
C1_3 C6_3 1.4098(19) . ?
C2_3 C3_3 1.397(2) . ?
C2_3 C7_3 1.5202(19) . ?
C3_3 C4_3 1.385(2) . ?
C3_3 H3_3 0.9500 . ?
C4_3 C5_3 1.382(2) . ?
C4_3 H4_3 0.9500 . ?
C5_3 C6_3 1.394(2) . ?
C5_3 H5_3 0.9500 . ?
C6_3 C10_3 1.5190(19) . ?
C7_3 C8_3 1.534(2) . ?
C7_3 C9_3 1.535(2) . ?
C7_3 H7_3 1.0000 . ?
C8_3 H8A_3 0.9800 . ?
C8_3 H8B_3 0.9800 . ?
C8_3 H8C_3 0.9800 . ?
C9_3 H9A_3 0.9800 . ?
C9_3 H9B_3 0.9800 . ?
C9_3 H9C_3 0.9800 . ?
C10_3 C11_3 1.534(2) . ?
C10_3 C12_3 1.538(2) . ?
C10_3 H10_3 1.0000 . ?
C11_3 H11A_3 0.9800 . ?
C11_3 H11B_3 0.9800 . ?
C11_3 H11C_3 0.9800 . ?
C12_3 H12A_3 0.9800 . ?
C12_3 H12B_3 0.9800 . ?
C12_3 H12C_3 0.9800 . ?
C1_4 C6_4 1.404(2) . ?
C1_4 C2_4 1.408(2) . ?
C2_4 C3_4 1.392(2) . ?
C2_4 C7_4 1.526(2) . ?
C3_4 C4_4 1.389(2) . ?
C3_4 H3_4 0.9500 . ?
C4_4 C5_4 1.375(3) . ?
C4_4 H4_4 0.9500 . ?
C5_4 C6_4 1.403(2) . ?
C5_4 H5_4 0.9500 . ?
C6_4 C10_4 1.516(2) . ?
C7_4 C8_4 1.532(2) . ?
C7_4 C9_4 1.539(2) . ?
C7_4 H7_4 1.0000 . ?
C8_4 H8A_4 0.9800 . ?
C8_4 H8B_4 0.9800 . ?
C8_4 H8C_4 0.9800 . ?
C9_4 H9A_4 0.9800 . ?
C9_4 H9B_4 0.9800 . ?
C9_4 H9C_4 0.9800 . ?
C10_4 C11_4 1.535(2) . ?
C10_4 C12_4 1.536(2) . ?
C10_4 H10_4 1.0000 . ?
C11_4 H11A_4 0.9800 . ?
C11_4 H11B_4 0.9800 . ?
C11_4 H11C_4 0.9800 . ?
C12_4 H12A_4 0.9800 . ?
C12_4 H12B_4 0.9800 . ?
C12_4 H12C_4 0.9800 . ?

loop_
_geom_torsion_atom_site_label_1
_geom_torsion_atom_site_label_2
_geom_torsion_atom_site_label_3
_geom_torsion_atom_site_label_4
_geom_torsion
_geom_torsion_site_symmetry_1
_geom_torsion_site_symmetry_2
_geom_torsion_site_symmetry_3
_geom_torsion_site_symmetry_4
_geom_torsion_publ_flag
N2_2 C1_2 N1_2 C1_3 -162.84(12) . . . . ?
V1_1 C1_2 N1_2 C1_3 27.08(18) . . . . ?
N2_2 C1_2 N1_2 C2_2 -4.45(15) . . . . ?
V1_1 C1_2 N1_2 C2_2 -174.53(9) . . . . ?
C1_2 N1_2 C2_2 C3_2 12.70(15) . . . . ?
C1_3 N1_2 C2_2 C3_2 173.84(11) . . . . ?
N1_2 C1_2 N2_2 C1_4 168.61(12) . . . . ?
V1_1 C1_2 N2_2 C1_4 -21.67(19) . . . . ?
N1_2 C1_2 N2_2 C3_2 -6.43(15) . . . . ?
V1_1 C1_2 N2_2 C3_2 163.29(9) . . . . ?
C1_2 N2_2 C3_2 C2_2 13.87(15) . . . . ?
C1_4 N2_2 C3_2 C2_2 -161.66(12) . . . . ?
N1_2 C2_2 C3_2 N2_2 -14.87(14) . . . . ?
C1_2 N1_2 C1_3 C2_3 -117.12(15) . . . . ?
C2_2 N1_2 C1_3 C2_3 85.47(15) . . . . ?
C1_2 N1_2 C1_3 C6_3 69.86(18) . . . . ?
C2_2 N1_2 C1_3 C6_3 -87.55(15) . . . . ?
C6_3 C1_3 C2_3 C3_3 1.5(2) . . . . ?
N1_2 C1_3 C2_3 C3_3 -171.22(12) . . . . ?
C6_3 C1_3 C2_3 C7_3 -177.87(13) . . . . ?
N1_2 C1_3 C2_3 C7_3 9.4(2) . . . . ?
C1_3 C2_3 C3_3 C4_3 0.3(2) . . . . ?
C7_3 C2_3 C3_3 C4_3 179.71(13) . . . . ?
C2_3 C3_3 C4_3 C5_3 -1.8(2) . . . . ?
C3_3 C4_3 C5_3 C6_3 1.5(2) . . . . ?
C4_3 C5_3 C6_3 C1_3 0.3(2) . . . . ?
C4_3 C5_3 C6_3 C10_3 -178.33(13) . . . . ?
C2_3 C1_3 C6_3 C5_3 -1.8(2) . . . . ?
N1_2 C1_3 C6_3 C5_3 171.00(12) . . . . ?
C2_3 C1_3 C6_3 C10_3 176.73(13) . . . . ?
N1_2 C1_3 C6_3 C10_3 -10.5(2) . . . . ?
C3_3 C2_3 C7_3 C8_3 -61.22(17) . . . . ?
C1_3 C2_3 C7_3 C8_3 118.17(14) . . . . ?
C3_3 C2_3 C7_3 C9_3 61.52(17) . . . . ?
C1_3 C2_3 C7_3 C9_3 -119.09(15) . . . . ?
C5_3 C6_3 C10_3 C11_3 57.04(17) . . . . ?
C1_3 C6_3 C10_3 C11_3 -121.48(14) . . . . ?
C5_3 C6_3 C10_3 C12_3 -66.79(17) . . . . ?
C1_3 C6_3 C10_3 C12_3 114.69(15) . . . . ?
C1_2 N2_2 C1_4 C6_4 90.63(17) . . . . ?
C3_2 N2_2 C1_4 C6_4 -94.67(16) . . . . ?
C1_2 N2_2 C1_4 C2_4 -93.46(17) . . . . ?
C3_2 N2_2 C1_4 C2_4 81.24(16) . . . . ?
C6_4 C1_4 C2_4 C3_4 -4.1(2) . . . . ?
N2_2 C1_4 C2_4 C3_4 -179.87(12) . . . . ?
C6_4 C1_4 C2_4 C7_4 172.63(13) . . . . ?
N2_2 C1_4 C2_4 C7_4 -3.2(2) . . . . ?
C1_4 C2_4 C3_4 C4_4 -0.2(2) . . . . ?
C7_4 C2_4 C3_4 C4_4 -177.07(14) . . . . ?
C2_4 C3_4 C4_4 C5_4 3.0(2) . . . . ?
C3_4 C4_4 C5_4 C6_4 -1.6(2) . . . . ?
C4_4 C5_4 C6_4 C1_4 -2.5(2) . . . . ?
C4_4 C5_4 C6_4 C10_4 172.14(15) . . . . ?
C2_4 C1_4 C6_4 C5_4 5.4(2) . . . . ?
N2_2 C1_4 C6_4 C5_4 -178.90(13) . . . . ?
C2_4 C1_4 C6_4 C10_4 -169.06(13) . . . . ?
N2_2 C1_4 C6_4 C10_4 6.7(2) . . . . ?
C3_4 C2_4 C7_4 C8_4 -54.28(18) . . . . ?
C1_4 C2_4 C7_4 C8_4 129.06(14) . . . . ?
C3_4 C2_4 C7_4 C9_4 68.09(17) . . . . ?
C1_4 C2_4 C7_4 C9_4 -108.58(15) . . . . ?
C5_4 C6_4 C10_4 C11_4 50.16(19) . . . . ?
C1_4 C6_4 C10_4 C11_4 -135.55(15) . . . . ?
C5_4 C6_4 C10_4 C12_4 -73.28(18) . . . . ?
C1_4 C6_4 C10_4 C12_4 101.02(17) . . . . ?
